data_4349431
loop_
_publ_author_name
'Ismail, Muhammad Luthfi Bin'
'Liu, Fu-Quan'
'Yim, Wai-Leung'
'Ganguly, Rakesh'
'Li, Yongxin'
'So, Cheuk-Wai'

_publ_section_title
;
 Reactivity of a Base-Stabilized Germanium(I) Dimer toward Group 9
 Metal(I) Chloride and Dimanganese Decacarbonyl.
;
_journal_issue 9
_journal_name_full 'Inorganic chemistry'
_journal_page_first 5402
_journal_page_last 5410
_journal_paper_doi 10.1021/acs.inorgchem.7b00503
_journal_volume 56
_journal_year 2017
_chemical_formula_sum 'C36 H44 Cl2 Ge Ir N O2'
_chemical_formula_weight 858.41
_space_group_crystal_system monoclinic
_space_group_IT_number 15
_space_group_name_Hall '-C 2yc'
_space_group_name_H-M_alt 'C 1 2/c 1'
_atom_sites_solution_hydrogens geom
_cell_angle_alpha 90
_cell_angle_beta 95.9276(10)
_cell_angle_gamma 90
_cell_formula_units_Z 8
_cell_length_a 31.0583(6)
_cell_length_b 11.0764(2)
_cell_length_c 20.1279(4)
_cell_measurement_reflns_used 9823
_cell_measurement_temperature 133.(2)
_cell_measurement_theta_max 67.4108
_cell_measurement_theta_min 6.0206
_cell_volume 6887.3(2)
_computing_cell_refinement 'SAINT V8.37A (Bruker AXS Inc., 2015)'
_computing_data_collection 'APEX3 (Bruker AXS Inc., 2015)'
_computing_data_reduction 'SAINT V8.37A (Bruker AXS Inc., 2015)'
_computing_molecular_graphics 'XP (Bruker AXS Inc., 2015)'
_computing_publication_material 'APEX3 (Bruker AXS Inc., 2015)'
_computing_structure_refinement 'SHELXL-2014/7 (Sheldrick, 2014)'
_computing_structure_solution 'XT, VERSION 2014/5'
_diffrn_ambient_temperature 133.(2)
_diffrn_detector_area_resol_mean 8.3333
_diffrn_measured_fraction_theta_full 0.975
_diffrn_measured_fraction_theta_max 0.975
_diffrn_measurement_device_type 'CCD area detector'
_diffrn_measurement_method 'phi and omega scans'
_diffrn_radiation_monochromator 'Multilayer Mirror'
_diffrn_radiation_type CuK\a
_diffrn_radiation_wavelength 1.54178
_diffrn_reflns_av_R_equivalents 0.0411
_diffrn_reflns_av_unetI/netI 0.0376
_diffrn_reflns_limit_h_max 36
_diffrn_reflns_limit_h_min -37
_diffrn_reflns_limit_k_max 13
_diffrn_reflns_limit_k_min -13
_diffrn_reflns_limit_l_max 23
_diffrn_reflns_limit_l_min -23
_diffrn_reflns_number 23401
_diffrn_reflns_theta_full 67.45
_diffrn_reflns_theta_max 67.45
_diffrn_reflns_theta_min 5.73
_diffrn_source 'Incoatec Microfocus Source'
_diffrn_source_type 'Bruker Kappa Duo APEX2'
_exptl_absorpt_coefficient_mu 10.119
_exptl_absorpt_correction_T_max 0.69
_exptl_absorpt_correction_T_min 0.47
_exptl_absorpt_correction_type multi-scan
_exptl_absorpt_process_details
;
SADABS-2014/5 - Bruker AXS area detector scaling and absorption correction
;
_exptl_crystal_colour orange
_exptl_crystal_density_diffrn 1.656
_exptl_crystal_density_method 'not measured'
_exptl_crystal_description plate
_exptl_crystal_F_000 3408
_exptl_crystal_size_max 0.120
_exptl_crystal_size_mid 0.100
_exptl_crystal_size_min 0.040
_refine_diff_density_max 1.523
_refine_diff_density_min -2.666
_refine_ls_extinction_method none
_refine_ls_goodness_of_fit_ref 1.506
_refine_ls_hydrogen_treatment constr
_refine_ls_matrix_type full
_refine_ls_number_parameters 508
_refine_ls_number_reflns 6050
_refine_ls_number_restraints 705
_refine_ls_restrained_S_all 1.427
_refine_ls_R_factor_all 0.0707
_refine_ls_R_factor_gt 0.0697
_refine_ls_shift/su_max 0.001
_refine_ls_shift/su_mean 0.000
_refine_ls_structure_factor_coef Fsqd
_refine_ls_weighting_details 'w=1/[\s^2^(Fo^2^)+301.1534P] where P=(Fo^2^+2Fc^2^)/3'
_refine_ls_weighting_scheme calc
_refine_ls_wR_factor_gt 0.1829
_refine_ls_wR_factor_ref 0.1833
_reflns_number_gt 5907
_reflns_number_total 6050
_reflns_threshold_expression 'I > 2\s(I)'
_cod_data_source_file ic7b00503_si_002.cif
_cod_data_source_block scw1578s
_cod_depositor_comments
;
The following automatic conversions were performed:

data item '_exptl_absorpt_correction_type' value 'Multi-Scan' was
changed to 'multi-scan' in accordance with the
/home/saulius/struct/COD-crude-data/automatic-downloads/DataCite-retrospective/ACS/depositions/lib/dictionaries/cif_core.dic
dictionary named 'cif_core.dic' version 2.4.2 last updated on
2011-04-26.

Automatic conversion script
Id: cif_fix_values 6909 2019-04-08 15:41:33Z antanas 
;
_cod_database_code 4349431

loop_
_space_group_symop_operation_xyz
'x, y, z'
'-x, y, -z+1/2'
'x+1/2, y+1/2, z'
'-x+1/2, y+1/2, -z+1/2'
'-x, -y, -z'
'x, -y, z-1/2'
'-x+1/2, -y+1/2, -z'
'x+1/2, -y+1/2, z-1/2'

loop_
_atom_site_type_symbol
_atom_site_label
_atom_site_fract_x
_atom_site_fract_y
_atom_site_fract_z
_atom_site_U_iso_or_equiv
_atom_site_adp_type
_atom_site_calc_flag
_atom_site_refinement_flags_adp
_atom_site_refinement_flags_occupancy
_atom_site_refinement_flags_posn
_atom_site_occupancy
_atom_site_disorder_assembly
_atom_site_disorder_group
C C1 0.7467(3) 0.5091(9) 0.3807(5) 0.017(2) Uani d . . . 1.0 . .
C C2 0.7638(3) 0.4287(10) 0.3359(6) 0.020(2) Uani d . . . 1.0 . .
C C3 0.8070(4) 0.4352(11) 0.3225(7) 0.027(3) Uani d . . . 1.0 . .
H H3 0.8172 0.3811 0.291 0.033 Uiso calc U . R 1.0 . .
C C4 0.8350(4) 0.5181(13) 0.3539(7) 0.032(3) Uani d . . . 1.0 . .
H H4 0.8647 0.5203 0.3461 0.038 Uiso calc U . R 1.0 . .
C C5 0.8184(4) 0.5984(10) 0.3972(6) 0.021(2) Uani d . . . 1.0 . .
C C6 0.7747(4) 0.5941(10) 0.4089(5) 0.020(2) Uani d . . . 1.0 . .
C C7 0.8074(4) 0.7393(11) 0.4729(7) 0.027(3) Uani d . . . 1.0 . .
H H7A 0.816 0.7315 0.5215 0.033 Uiso calc U . R 1.0 . .
H H7B 0.8047 0.8262 0.4617 0.033 Uiso calc U . R 1.0 . .
C C8 0.7335(3) 0.3348(10) 0.3091(6) 0.020(2) Uani d . . . 1.0 . .
C C9 0.7461(4) 0.2428(11) 0.2609(7) 0.028(3) Uani d . . . 1.0 . .
H H9A 0.7659 0.1842 0.2844 0.043 Uiso calc U . R 1.0 . .
H H9B 0.7607 0.2826 0.2259 0.043 Uiso calc U . R 1.0 . .
H H9C 0.7202 0.201 0.2407 0.043 Uiso calc U . R 1.0 . .
C C10 0.6606(3) 0.2566(10) 0.3066(6) 0.020(2) Uani d . . . 1.0 . .
C C11 0.6290(4) 0.2941(12) 0.2573(6) 0.026(3) Uani d . . . 1.0 . .
C C12 0.6308(4) 0.4189(13) 0.2267(6) 0.034(3) Uani d . . . 1.0 . .
H H12 0.645 0.4733 0.2621 0.041 Uiso calc U . R 1.0 . .
C C13 0.6582(5) 0.4236(15) 0.1678(8) 0.045(4) Uani d . . . 1.0 . .
H H13A 0.6883 0.4027 0.1832 0.067 Uiso calc U . R 1.0 . .
H H13B 0.6572 0.5052 0.1489 0.067 Uiso calc U . R 1.0 . .
H H13C 0.6468 0.3659 0.1334 0.067 Uiso calc U . R 1.0 . .
C C14 0.5860(5) 0.4720(17) 0.2049(7) 0.051(4) Uani d . . . 1.0 . .
H H14A 0.5728 0.4284 0.1655 0.077 Uiso calc U . R 1.0 . .
H H14B 0.5889 0.5576 0.1938 0.077 Uiso calc U . R 1.0 . .
H H14C 0.5676 0.4639 0.2413 0.077 Uiso calc U . R 1.0 . .
C C15 0.5961(4) 0.2147(15) 0.2364(7) 0.039(3) Uani d . . . 1.0 . .
H H15 0.5738 0.2394 0.2033 0.046 Uiso calc U . R 1.0 . .
C C16 0.5951(4) 0.0997(14) 0.2633(7) 0.038(3) Uani d . . . 1.0 . .
H H16 0.5722 0.0462 0.2481 0.045 Uiso calc U . R 1.0 . .
C C17 0.6265(4) 0.0622(12) 0.3113(7) 0.034(3) Uani d . . . 1.0 . .
H H17 0.6257 -0.0176 0.3284 0.041 Uiso calc U . R 1.0 . .
C C18 0.6604(4) 0.1420(11) 0.3360(6) 0.026(3) Uani d . . . 1.0 . .
C C19 0.6936(4) 0.0993(13) 0.3908(7) 0.036(3) Uani d . . . 1.0 . .
H H19 0.7145 0.1667 0.4022 0.043 Uiso calc U . R 1.0 . .
C C20 0.7193(5) -0.0111(12) 0.3695(9) 0.045(4) Uani d . . . 1.0 . .
H H20A 0.6995 -0.0791 0.3595 0.067 Uiso calc U . R 1.0 . .
H H20B 0.7413 -0.0336 0.4059 0.067 Uiso calc U . R 1.0 . .
H H20C 0.7335 0.0093 0.3297 0.067 Uiso calc U . R 1.0 . .
C C21 0.6712(6) 0.0692(16) 0.4537(8) 0.053(4) Uani d . . . 1.0 . .
H H21A 0.6524 -0.0011 0.4448 0.08 Uiso calc U . R 1.0 . .
H H21B 0.6539 0.1385 0.4654 0.08 Uiso calc U . R 1.0 . .
H H21C 0.6932 0.0512 0.4909 0.08 Uiso calc U . R 1.0 . .
C C22 0.5974(6) 0.522(2) 0.4756(8) 0.035(3) Uani d U P D 0.61(3) A 1
H H22 0.6204 0.4937 0.5106 0.042 Uiso calc U P R 0.61(3) A 1
C C23 0.5855(6) 0.4353(18) 0.4236(10) 0.033(3) Uani d U P D 0.61(3) A 1
H H23 0.6014 0.3568 0.4282 0.039 Uiso calc U P R 0.61(3) A 1
C C24 0.5408(6) 0.428(2) 0.3871(11) 0.033(3) Uani d U P D 0.61(3) A 1
H H24A 0.5209 0.3961 0.4181 0.039 Uiso calc U P R 0.61(3) A 1
H H24B 0.5413 0.3698 0.3501 0.039 Uiso calc U P R 0.61(3) A 1
C C25 0.5217(6) 0.549(2) 0.3577(14) 0.035(3) Uani d U P D 0.61(3) A 1
H H25A 0.5041 0.5324 0.3149 0.042 Uiso calc U P R 0.61(3) A 1
H H25B 0.5022 0.5835 0.3888 0.042 Uiso calc U P R 0.61(3) A 1
C C26 0.5563(5) 0.644(2) 0.3455(10) 0.033(3) Uani d U P D 0.61(3) A 1
H H26 0.5544 0.6751 0.2986 0.039 Uiso calc U P R 0.61(3) A 1
C C27 0.5731(6) 0.7246(18) 0.3923(12) 0.033(3) Uani d U P D 0.61(3) A 1
H H27 0.5816 0.8032 0.373 0.039 Uiso calc U P R 0.61(3) A 1
C C28 0.5629(7) 0.734(3) 0.4637(12) 0.036(3) Uani d U P D 0.61(3) A 1
H H28A 0.5336 0.769 0.4642 0.043 Uiso calc U P R 0.61(3) A 1
H H28B 0.5837 0.7907 0.4879 0.043 Uiso calc U P R 0.61(3) A 1
C C29 0.5648(7) 0.614(3) 0.5006(10) 0.036(3) Uani d U P D 0.61(3) A 1
H H29A 0.5355 0.5779 0.4958 0.043 Uiso calc U P R 0.61(3) A 1
H H29B 0.5728 0.6296 0.5487 0.043 Uiso calc U P R 0.61(3) A 1
C C22A 0.6000(8) 0.478(3) 0.4683(11) 0.035(3) Uani d U P D 0.39(3) A 2
H H22A 0.6242 0.4434 0.4989 0.042 Uiso calc U P R 0.39(3) A 2
C C23A 0.5895(9) 0.4127(19) 0.4077(16) 0.033(3) Uani d U P D 0.39(3) A 2
H H23A 0.6072 0.3384 0.4027 0.039 Uiso calc U P R 0.39(3) A 2
C C24A 0.5448(10) 0.411(3) 0.3706(18) 0.033(3) Uani d U P D 0.39(3) A 2
H H24C 0.5269 0.3516 0.3921 0.04 Uiso calc U P R 0.39(3) A 2
H H24D 0.5469 0.3837 0.3242 0.04 Uiso calc U P R 0.39(3) A 2
C C25A 0.5214(8) 0.536(3) 0.369(2) 0.035(3) Uani d U P D 0.39(3) A 2
H H25C 0.498 0.5373 0.3312 0.041 Uiso calc U P R 0.39(3) A 2
H H25D 0.5081 0.5485 0.4106 0.041 Uiso calc U P R 0.39(3) A 2
C C26A 0.5536(6) 0.641(3) 0.3593(14) 0.033(3) Uani d U P D 0.39(3) A 2
H H26A 0.5479 0.6886 0.3171 0.04 Uiso calc U P R 0.39(3) A 2
C C27A 0.5711(8) 0.704(2) 0.4141(17) 0.033(3) Uani d U P D 0.39(3) A 2
H H27A 0.5769 0.7905 0.4046 0.04 Uiso calc U P R 0.39(3) A 2
C C28A 0.5620(11) 0.681(4) 0.4852(16) 0.034(3) Uani d U P D 0.39(3) A 2
H H28C 0.5326 0.7108 0.4913 0.041 Uiso calc U P R 0.39(3) A 2
H H28D 0.583 0.7265 0.5157 0.041 Uiso calc U P R 0.39(3) A 2
C C29A 0.5647(10) 0.547(5) 0.5042(14) 0.036(3) Uani d U P D 0.39(3) A 2
H H29C 0.5362 0.509 0.4922 0.043 Uiso calc U P R 0.39(3) A 2
H H29D 0.5717 0.5402 0.5532 0.043 Uiso calc U P R 0.39(3) A 2
C C30 0.4090(10) 0.785(3) 0.4150(17) 0.061(5) Uani d U P D 0.595(13) B 1
H H30A 0.3817 0.7946 0.3864 0.091 Uiso calc U P R 0.595(13) B 1
H H30B 0.404 0.7988 0.4617 0.091 Uiso calc U P R 0.595(13) B 1
H H30C 0.4199 0.7026 0.4101 0.091 Uiso calc U P R 0.595(13) B 1
C C31 0.4425(5) 0.8765(14) 0.3942(10) 0.055(3) Uani d U P DG 0.595(13) B 1
C C32 0.4726(6) 0.8457(13) 0.3506(10) 0.055(3) Uani d U P DG 0.595(13) B 1
H H32 0.4727 0.7667 0.3323 0.066 Uiso calc U P R 0.595(13) B 1
C C33 0.5027(6) 0.9306(16) 0.3339(9) 0.054(3) Uani d U P DG 0.595(13) B 1
H H33 0.5233 0.9096 0.3041 0.065 Uiso calc U P R 0.595(13) B 1
C C34 0.5025(5) 1.0462(14) 0.3607(10) 0.054(3) Uani d U P DG 0.595(13) B 1
H H34 0.523 1.1043 0.3493 0.065 Uiso calc U P R 0.595(13) B 1
C C35 0.4723(6) 1.0770(12) 0.4042(10) 0.056(3) Uani d U P DG 0.595(13) B 1
H H35 0.4722 1.156 0.4226 0.067 Uiso calc U P R 0.595(13) B 1
C C36 0.4423(6) 0.9921(15) 0.4210(9) 0.055(3) Uani d U P DG 0.595(13) B 1
H H36 0.4217 1.0131 0.4507 0.066 Uiso calc U P R 0.595(13) B 1
C C30A 0.5128(13) 1.102(3) 0.407(2) 0.060(6) Uani d U P D 0.405(13) B 2
H H30D 0.543 1.0753 0.4101 0.09 Uiso calc U P R 0.405(13) B 2
H H30E 0.5087 1.1526 0.4464 0.09 Uiso calc U P R 0.405(13) B 2
H H30F 0.506 1.1497 0.3666 0.09 Uiso calc U P R 0.405(13) B 2
C C31A 0.4828(8) 0.992(2) 0.4064(13) 0.055(3) Uani d U P DG 0.405(13) B 2
C C32A 0.4786(9) 0.913(2) 0.3525(12) 0.056(3) Uani d U P DG 0.405(13) B 2
H H32A 0.4947 0.9265 0.3154 0.067 Uiso calc U P R 0.405(13) B 2
C C33A 0.4510(9) 0.814(2) 0.3527(13) 0.057(4) Uani d U P DG 0.405(13) B 2
H H33A 0.4482 0.7603 0.3159 0.069 Uiso calc U P R 0.405(13) B 2
C C34A 0.4275(9) 0.795(2) 0.4069(15) 0.058(4) Uani d U P DG 0.405(13) B 2
H H34A 0.4087 0.7271 0.407 0.069 Uiso calc U P R 0.405(13) B 2
C C35A 0.4317(9) 0.874(2) 0.4608(13) 0.057(4) Uani d U P DG 0.405(13) B 2
H H35A 0.4156 0.8602 0.4978 0.068 Uiso calc U P R 0.405(13) B 2
C C36A 0.4593(9) 0.972(2) 0.4606(12) 0.055(3) Uani d U P DG 0.405(13) B 2
H H36A 0.4621 1.0264 0.4974 0.066 Uiso calc U P R 0.405(13) B 2
Cl Cl1 0.70143(10) 0.3682(3) 0.48990(15) 0.0365(7) Uani d . . . 1.0 . .
Ir Ir1 0.62051(2) 0.58167(5) 0.38439(3) 0.02646(19) Uani d . . D 1.0 . .
Cl Cl2 0.65069(11) 0.7147(3) 0.3104(2) 0.0461(9) Uani d . . . 1.0 . .
Ge Ge1 0.68750(4) 0.47160(12) 0.39617(6) 0.0195(3) Uani d . . . 1.0 . .
N N1 0.6949(3) 0.3378(8) 0.3299(4) 0.0182(19) Uani d . . . 1.0 . .
O O1 0.8394(3) 0.6837(8) 0.4359(4) 0.0302(19) Uani d . . . 1.0 . .
O O2 0.7672(3) 0.6786(8) 0.4550(4) 0.031(2) Uani d . . . 1.0 . .

loop_
_atom_site_aniso_label
_atom_site_aniso_U_11
_atom_site_aniso_U_22
_atom_site_aniso_U_33
_atom_site_aniso_U_12
_atom_site_aniso_U_13
_atom_site_aniso_U_23
C1 0.022(5) 0.005(5) 0.024(5) 0.003(4) -0.001(4) -0.002(4)
C2 0.018(5) 0.015(6) 0.026(6) -0.002(5) 0.004(4) -0.004(5)
C3 0.023(6) 0.017(6) 0.044(7) 0.004(5) 0.010(5) -0.009(5)
C4 0.018(6) 0.036(8) 0.042(7) -0.006(5) 0.011(5) -0.011(6)
C5 0.021(5) 0.011(5) 0.029(6) -0.001(4) 0.002(4) 0.002(4)
C6 0.024(5) 0.015(6) 0.020(5) -0.006(5) 0.005(4) -0.005(4)
C7 0.026(6) 0.011(6) 0.045(7) -0.005(5) 0.001(5) -0.011(5)
C8 0.020(5) 0.015(6) 0.025(6) 0.002(5) 0.002(4) -0.001(4)
C9 0.024(6) 0.019(6) 0.043(7) 0.005(5) 0.007(5) -0.013(5)
C10 0.018(5) 0.018(6) 0.024(6) -0.003(5) 0.002(4) -0.004(5)
C11 0.023(6) 0.032(7) 0.024(6) 0.010(5) 0.000(5) -0.016(5)
C12 0.043(7) 0.028(7) 0.030(7) 0.009(6) -0.008(5) -0.002(6)
C13 0.046(8) 0.035(8) 0.053(9) 0.012(7) 0.005(7) 0.006(7)
C14 0.055(9) 0.069(11) 0.030(7) 0.035(9) 0.001(7) 0.009(7)
C15 0.022(6) 0.057(10) 0.034(7) 0.004(6) -0.007(5) -0.018(7)
C16 0.023(6) 0.044(9) 0.047(8) -0.012(6) 0.008(6) -0.017(7)
C17 0.036(7) 0.015(6) 0.053(8) -0.012(5) 0.011(6) -0.010(6)
C18 0.025(6) 0.015(6) 0.038(7) -0.004(5) 0.003(5) -0.008(5)
C19 0.033(7) 0.038(8) 0.037(7) -0.007(6) 0.002(6) 0.010(6)
C20 0.043(8) 0.016(7) 0.072(11) 0.004(6) -0.006(7) 0.002(7)
C21 0.063(10) 0.053(10) 0.044(9) -0.012(8) 0.003(7) 0.034(8)
C22 0.023(5) 0.058(7) 0.026(5) 0.001(5) 0.013(4) -0.008(5)
C23 0.021(5) 0.056(6) 0.024(6) -0.005(5) 0.018(4) -0.004(5)
C24 0.021(5) 0.055(6) 0.025(6) -0.010(4) 0.018(4) -0.001(5)
C25 0.022(4) 0.057(6) 0.027(6) -0.006(4) 0.010(4) -0.003(5)
C26 0.019(4) 0.057(6) 0.024(6) -0.001(4) 0.009(4) -0.002(4)
C27 0.019(5) 0.056(6) 0.025(6) 0.005(5) 0.010(4) -0.006(5)
C28 0.023(5) 0.060(7) 0.026(6) 0.005(5) 0.009(4) -0.006(5)
C29 0.024(5) 0.059(7) 0.026(5) 0.005(6) 0.012(4) -0.007(5)
C22A 0.022(5) 0.059(7) 0.026(6) 0.001(5) 0.014(5) -0.007(5)
C23A 0.021(5) 0.057(7) 0.023(6) -0.007(5) 0.018(4) -0.004(5)
C24A 0.022(5) 0.055(6) 0.026(6) -0.009(5) 0.016(5) -0.002(5)
C25A 0.021(5) 0.057(6) 0.027(6) -0.006(5) 0.011(5) -0.003(5)
C26A 0.018(5) 0.058(6) 0.025(6) -0.002(5) 0.010(4) -0.003(5)
C27A 0.020(5) 0.056(6) 0.026(6) 0.002(5) 0.011(5) -0.006(5)
C28A 0.022(5) 0.058(7) 0.025(6) 0.002(5) 0.012(5) -0.006(5)
C29A 0.023(5) 0.059(7) 0.026(6) 0.002(6) 0.012(5) -0.007(6)
C30 0.060(9) 0.043(8) 0.081(10) 0.019(7) 0.016(8) 0.008(8)
C31 0.056(7) 0.041(6) 0.069(7) 0.020(5) 0.011(5) 0.005(5)
C32 0.056(7) 0.040(6) 0.069(7) 0.020(6) 0.011(6) 0.005(6)
C33 0.056(7) 0.042(6) 0.067(7) 0.019(6) 0.010(6) 0.004(6)
C34 0.057(7) 0.041(7) 0.067(7) 0.017(6) 0.012(6) 0.002(6)
C35 0.057(7) 0.043(6) 0.068(7) 0.017(6) 0.013(6) 0.001(6)
C36 0.056(7) 0.042(6) 0.069(7) 0.019(6) 0.013(6) 0.003(6)
C30A 0.066(10) 0.046(9) 0.070(11) 0.010(8) 0.013(9) 0.001(8)
C31A 0.056(7) 0.041(6) 0.068(7) 0.018(6) 0.011(5) 0.004(5)
C32A 0.057(7) 0.042(6) 0.068(7) 0.020(6) 0.010(6) 0.004(6)
C33A 0.058(8) 0.043(7) 0.072(7) 0.019(6) 0.010(6) 0.004(6)
C34A 0.058(8) 0.043(7) 0.073(7) 0.019(7) 0.011(6) 0.004(6)
C35A 0.057(7) 0.043(7) 0.071(7) 0.020(6) 0.011(6) 0.005(6)
C36A 0.056(7) 0.042(7) 0.068(7) 0.020(6) 0.011(6) 0.005(6)
Cl1 0.0395(17) 0.0467(19) 0.0226(14) -0.0069(15) 0.0006(12) 0.0016(13)
Ir1 0.0146(3) 0.0354(3) 0.0303(3) -0.0018(2) 0.00657(18) -0.0145(2)
Cl2 0.0339(16) 0.0206(16) 0.086(3) -0.0023(14) 0.0175(17) 0.0118(17)
Ge1 0.0154(6) 0.0222(7) 0.0215(6) -0.0017(5) 0.0043(5) -0.0063(5)
N1 0.016(4) 0.018(5) 0.020(5) 0.001(4) 0.000(4) -0.003(4)
O1 0.021(4) 0.031(5) 0.040(5) -0.011(4) 0.004(3) -0.007(4)
O2 0.023(4) 0.028(5) 0.043(5) -0.008(4) 0.007(4) -0.019(4)

loop_
_atom_type_symbol
_atom_type_description
_atom_type_scat_dispersion_real
_atom_type_scat_dispersion_imag
_atom_type_scat_source
C C 0.0181 0.0091 'International Tables Vol C Tables 4.2.6.8 and 6.1.1.4'
H H 0.0000 0.0000 'International Tables Vol C Tables 4.2.6.8 and 6.1.1.4'
N N 0.0311 0.0180 'International Tables Vol C Tables 4.2.6.8 and 6.1.1.4'
O O 0.0492 0.0322 'International Tables Vol C Tables 4.2.6.8 and 6.1.1.4'
Cl Cl 0.3639 0.7018 'International Tables Vol C Tables 4.2.6.8 and 6.1.1.4'
Ge Ge -1.0885 0.8855 'International Tables Vol C Tables 4.2.6.8 and 6.1.1.4'
Ir Ir -4.7710 6.5667 'International Tables Vol C Tables 4.2.6.8 and 6.1.1.4'

loop_
_geom_angle_atom_site_label_1
_geom_angle_atom_site_label_2
_geom_angle_atom_site_label_3
_geom_angle
C6 C1 C2 116.0(10)
C6 C1 Ge1 130.8(8)
C2 C1 Ge1 113.1(8)
C3 C2 C1 121.5(10)
C3 C2 C8 123.8(10)
C1 C2 C8 114.6(9)
C4 C3 C2 121.4(11)
C4 C3 H3 119.3
C2 C3 H3 119.3
C3 C4 C5 117.3(11)
C3 C4 H4 121.3
C5 C4 H4 121.3
O1 C5 C4 128.6(10)
O1 C5 C6 110.2(10)
C4 C5 C6 121.1(10)
O2 C6 C1 127.9(10)
O2 C6 C5 109.3(9)
C1 C6 C5 122.6(10)
O2 C7 O1 107.4(9)
O2 C7 H7A 110.2
O1 C7 H7A 110.2
O2 C7 H7B 110.2
O1 C7 H7B 110.2
H7A C7 H7B 108.5
N1 C8 C2 115.9(10)
N1 C8 C9 122.5(10)
C2 C8 C9 121.6(10)
C8 C9 H9A 109.5
C8 C9 H9B 109.5
H9A C9 H9B 109.5
C8 C9 H9C 109.5
H9A C9 H9C 109.5
H9B C9 H9C 109.5
C11 C10 C18 122.7(11)
C11 C10 N1 119.6(11)
C18 C10 N1 117.7(10)
C15 C11 C10 118.4(13)
C15 C11 C12 120.9(12)
C10 C11 C12 120.7(11)
C11 C12 C13 113.1(11)
C11 C12 C14 113.3(13)
C13 C12 C14 109.0(11)
C11 C12 H12 107.0
C13 C12 H12 107.0
C14 C12 H12 107.0
C12 C13 H13A 109.5
C12 C13 H13B 109.5
H13A C13 H13B 109.5
C12 C13 H13C 109.5
H13A C13 H13C 109.5
H13B C13 H13C 109.5
C12 C14 H14A 109.5
C12 C14 H14B 109.5
H14A C14 H14B 109.5
C12 C14 H14C 109.5
H14A C14 H14C 109.5
H14B C14 H14C 109.5
C11 C15 C16 120.8(12)
C11 C15 H15 119.6
C16 C15 H15 119.6
C17 C16 C15 120.8(12)
C17 C16 H16 119.6
C15 C16 H16 119.6
C16 C17 C18 120.5(13)
C16 C17 H17 119.7
C18 C17 H17 119.7
C10 C18 C17 116.7(12)
C10 C18 C19 124.2(11)
C17 C18 C19 119.1(12)
C18 C19 C21 109.8(11)
C18 C19 C20 112.3(12)
C21 C19 C20 110.3(13)
C18 C19 H19 108.1
C21 C19 H19 108.1
C20 C19 H19 108.1
C19 C20 H20A 109.5
C19 C20 H20B 109.5
H20A C20 H20B 109.5
C19 C20 H20C 109.5
H20A C20 H20C 109.5
H20B C20 H20C 109.5
C19 C21 H21A 109.5
C19 C21 H21B 109.5
H21A C21 H21B 109.5
C19 C21 H21C 109.5
H21A C21 H21C 109.5
H21B C21 H21C 109.5
C23 C22 C29 123.0(16)
C23 C22 Ir1 70.5(7)
C29 C22 Ir1 110.9(14)
C23 C22 H22 114.7
C29 C22 H22 114.7
Ir1 C22 H22 114.7
C22 C23 C24 123.0(17)
C22 C23 Ir1 70.4(8)
C24 C23 Ir1 109.6(11)
C22 C23 H23 115.1
C24 C23 H23 115.1
Ir1 C23 H23 115.1
C23 C24 C25 115.9(16)
C23 C24 H24A 108.3
C25 C24 H24A 108.3
C23 C24 H24B 108.3
C25 C24 H24B 108.3
H24A C24 H24B 107.4
C26 C25 C24 113.9(13)
C26 C25 H25A 108.8
C24 C25 H25A 108.8
C26 C25 H25B 108.8
C24 C25 H25B 108.8
H25A C25 H25B 107.7
C27 C26 C25 124.1(18)
C27 C26 Ir1 71.7(7)
C25 C26 Ir1 110.6(11)
C27 C26 H26 114.2
C25 C26 H26 114.2
Ir1 C26 H26 114.2
C26 C27 C28 127.1(19)
C26 C27 Ir1 71.9(7)
C28 C27 Ir1 109.4(14)
C26 C27 H27 113.5
C28 C27 H27 113.5
Ir1 C27 H27 113.5
C27 C28 C29 113.7(17)
C27 C28 H28A 108.8
C29 C28 H28A 108.8
C27 C28 H28B 108.8
C29 C28 H28B 108.8
H28A C28 H28B 107.7
C28 C29 C22 114.3(15)
C28 C29 H29A 108.7
C22 C29 H29A 108.7
C28 C29 H29B 108.7
C22 C29 H29B 108.7
H29A C29 H29B 107.6
C23A C22A C29A 122.(2)
C23A C22A Ir1 70.5(8)
C29A C22A Ir1 111.9(17)
C23A C22A H22A 114.8
C29A C22A H22A 114.8
Ir1 C22A H22A 114.8
C22A C23A C24A 123.(2)
C22A C23A Ir1 71.3(8)
C24A C23A Ir1 108.0(15)
C22A C23A H23A 115.3
C24A C23A H23A 115.3
Ir1 C23A H23A 115.3
C23A C24A C25A 114.(2)
C23A C24A H24C 108.8
C25A C24A H24C 108.8
C23A C24A H24D 108.8
C25A C24A H24D 108.8
H24C C24A H24D 107.7
C26A C25A C24A 111.3(19)
C26A C25A H25C 109.4
C24A C25A H25C 109.4
C26A C25A H25D 109.4
C24A C25A H25D 109.4
H25C C25A H25D 108.0
C27A C26A C25A 119.(2)
C27A C26A Ir1 71.2(8)
C25A C26A Ir1 110.9(14)
C27A C26A H26A 115.9
C25A C26A H26A 115.9
Ir1 C26A H26A 115.9
C26A C27A C28A 125.(2)
C26A C27A Ir1 72.2(8)
C28A C27A Ir1 111.2(17)
C26A C27A H27A 113.5
C28A C27A H27A 113.5
Ir1 C27A H27A 113.5
C27A C28A C29A 113.(2)
C27A C28A H28C 109.0
C29A C28A H28C 109.0
C27A C28A H28D 109.0
C29A C28A H28D 109.0
H28C C28A H28D 107.8
C28A C29A C22A 112.(2)
C28A C29A H29C 109.2
C22A C29A H29C 109.2
C28A C29A H29D 109.2
C22A C29A H29D 109.2
H29C C29A H29D 107.9
C31 C30 H30A 109.5
C31 C30 H30B 109.5
H30A C30 H30B 109.5
C31 C30 H30C 109.5
H30A C30 H30C 109.5
H30B C30 H30C 109.5
C32 C31 C36 120.0
C32 C31 C30 121.8(15)
C36 C31 C30 118.1(15)
C33 C32 C31 120.0
C33 C32 H32 120.0
C31 C32 H32 120.0
C34 C33 C32 120.0
C34 C33 H33 120.0
C32 C33 H33 120.0
C33 C34 C35 120.0
C33 C34 H34 120.0
C35 C34 H34 120.0
C36 C35 C34 120.0
C36 C35 H35 120.0
C34 C35 H35 120.0
C35 C36 C31 120.0
C35 C36 H36 120.0
C31 C36 H36 120.0
C31A C30A H30D 109.5
C31A C30A H30E 109.5
H30D C30A H30E 109.5
C31A C30A H30F 109.5
H30D C30A H30F 109.5
H30E C30A H30F 109.5
C32A C31A C36A 120.0
C32A C31A C30A 121.3(19)
C36A C31A C30A 118.7(19)
C31A C32A C33A 120.0
C31A C32A H32A 120.0
C33A C32A H32A 120.0
C34A C33A C32A 120.0
C34A C33A H33A 120.0
C32A C33A H33A 120.0
C35A C34A C33A 120.0
C35A C34A H34A 120.0
C33A C34A H34A 120.0
C34A C35A C36A 120.0
C34A C35A H35A 120.0
C36A C35A H35A 120.0
C35A C36A C31A 120.0
C35A C36A H36A 120.0
C31A C36A H36A 120.0
C22 Ir1 C23 39.1(7)
C27A Ir1 C23A 97.8(10)
C22 Ir1 C27 82.8(8)
C23 Ir1 C27 98.6(8)
C22 Ir1 C26 91.8(7)
C23 Ir1 C26 83.8(7)
C27 Ir1 C26 36.4(6)
C27A Ir1 C22A 81.0(10)
C23A Ir1 C22A 38.2(8)
C27A Ir1 C26A 36.6(7)
C23A Ir1 C26A 82.9(9)
C22A Ir1 C26A 89.4(9)
C22 Ir1 Cl2 157.6(7)
C23 Ir1 Cl2 162.5(6)
C27A Ir1 Cl2 97.1(9)
C23A Ir1 Cl2 152.5(9)
C27 Ir1 Cl2 84.7(7)
C26 Ir1 Cl2 89.0(6)
C22A Ir1 Cl2 168.8(9)
C26A Ir1 Cl2 95.5(8)
C22 Ir1 Ge1 97.0(6)
C23 Ir1 Ge1 92.7(6)
C27A Ir1 Ge1 156.5(9)
C23A Ir1 Ge1 86.6(8)
C27 Ir1 Ge1 161.2(6)
C26 Ir1 Ge1 161.5(6)
C22A Ir1 Ge1 88.6(8)
C26A Ir1 Ge1 165.3(8)
Cl2 Ir1 Ge1 89.01(9)
C1 Ge1 N1 82.9(4)
C1 Ge1 Cl1 98.2(3)
N1 Ge1 Cl1 99.1(3)
C1 Ge1 Ir1 134.5(3)
N1 Ge1 Ir1 117.6(3)
Cl1 Ge1 Ir1 116.00(10)
C8 N1 C10 123.5(9)
C8 N1 Ge1 113.5(7)
C10 N1 Ge1 123.0(7)
C5 O1 C7 106.2(8)
C6 O2 C7 106.8(8)

loop_
_geom_bond_atom_site_label_1
_geom_bond_atom_site_label_2
_geom_bond_distance
C1 C6 1.365(15)
C1 C2 1.407(15)
C1 Ge1 1.943(11)
C2 C3 1.400(16)
C2 C8 1.467(16)
C3 C4 1.374(18)
C3 H3 0.95
C4 C5 1.382(17)
C4 H4 0.95
C5 O1 1.351(14)
C5 C6 1.400(15)
C6 O2 1.356(14)
C7 O2 1.433(14)
C7 O1 1.440(15)
C7 H7A 0.99
C7 H7B 0.99
C8 N1 1.311(14)
C8 C9 1.487(16)
C9 H9A 0.98
C9 H9B 0.98
C9 H9C 0.98
C10 C11 1.386(16)
C10 C18 1.401(17)
C10 N1 1.434(14)
C11 C15 1.381(19)
C11 C12 1.517(19)
C12 C13 1.53(2)
C12 C14 1.534(19)
C12 H12 1.0
C13 H13A 0.98
C13 H13B 0.98
C13 H13C 0.98
C14 H14A 0.98
C14 H14B 0.98
C14 H14C 0.98
C15 C16 1.39(2)
C15 H15 0.95
C16 C17 1.36(2)
C16 H16 0.95
C17 C18 1.426(17)
C17 H17 0.95
C18 C19 1.505(18)
C19 C21 1.541(19)
C19 C20 1.55(2)
C19 H19 1.0
C20 H20A 0.98
C20 H20B 0.98
C20 H20C 0.98
C21 H21A 0.98
C21 H21B 0.98
C21 H21C 0.98
C22 C23 1.44(3)
C22 C29 1.56(3)
C22 Ir1 2.146(13)
C22 H22 1.0
C23 C24 1.51(2)
C23 Ir1 2.148(13)
C23 H23 1.0
C24 C25 1.56(3)
C24 H24A 0.99
C24 H24B 0.99
C25 C26 1.54(2)
C25 H25A 0.99
C25 H25B 0.99
C26 C27 1.36(2)
C26 Ir1 2.180(13)
C26 H26 1.0
C27 C28 1.51(3)
C27 Ir1 2.178(13)
C27 H27 1.0
C28 C29 1.52(3)
C28 H28A 0.99
C28 H28B 0.99
C29 H29A 0.99
C29 H29B 0.99
C22A C23A 1.43(3)
C22A C29A 1.57(3)
C22A Ir1 2.187(15)
C22A H22A 1.0
C23A C24A 1.51(2)
C23A Ir1 2.177(15)
C23A H23A 1.0
C24A C25A 1.56(3)
C24A H24C 0.99
C24A H24D 0.99
C25A C26A 1.55(2)
C25A H25C 0.99
C25A H25D 0.99
C26A C27A 1.37(2)
C26A Ir1 2.188(15)
C26A H26A 1.0
C27A C28A 1.51(3)
C27A Ir1 2.174(15)
C27A H27A 1.0
C28A C29A 1.52(4)
C28A H28C 0.99
C28A H28D 0.99
C29A H29C 0.99
C29A H29D 0.99
C30 C31 1.54(3)
C30 H30A 0.98
C30 H30B 0.98
C30 H30C 0.98
C31 C32 1.39
C31 C36 1.39
C32 C33 1.39
C32 H32 0.95
C33 C34 1.39
C33 H33 0.95
C34 C35 1.39
C34 H34 0.95
C35 C36 1.39
C35 H35 0.95
C36 H36 0.95
C30A C31A 1.54(3)
C30A H30D 0.98
C30A H30E 0.98
C30A H30F 0.98
C31A C32A 1.39
C31A C36A 1.39
C32A C33A 1.39
C32A H32A 0.95
C33A C34A 1.39
C33A H33A 0.95
C34A C35A 1.39
C34A H34A 0.95
C35A C36A 1.39
C35A H35A 0.95
C36A H36A 0.95
Cl1 Ge1 2.211(3)
Ir1 Cl2 2.358(3)
Ir1 Ge1 2.4019(13)
Ge1 N1 2.022(9)
